data_1528059
loop_
_publ_author_name
'Serafin, M.'
'Hoppe, R.'

_publ_section_title
;
 Koordinationszahl 5 und 6 bei Rb Ta O3: Rb4 (Ta4 O12)
;
_journal_name_full 'Angewandte Chemie (German Edition)'
_journal_page_first 387
_journal_page_last 387
_journal_volume 90
_journal_year 1978
_chemical_formula_sum 'O3 Rb Ta'
_chemical_name_systematic 'Rb (Ta O3)'
_space_group_IT_number 12
_symmetry_space_group_name_Hall '-C 2y'
_symmetry_space_group_name_H-M 'C 1 2/m 1'
_cell_angle_alpha 90
_cell_angle_beta 94.87
_cell_angle_gamma 90
_cell_formula_units_Z 8
_cell_length_a 9.589
_cell_length_b 8.505
_cell_length_c 8.135
_cell_volume 661.050
_citation_journal_id_ASTM ANCEAD
_cod_data_source_file Serafin_ANCEAD_1978_1998.cif
_cod_data_source_block O3Rb1Ta1
_cod_original_cell_volume 661.0503
_cod_original_formula_sum 'O3 Rb1 Ta1'
_cod_database_code 1528059

loop_
_symmetry_equiv_pos_as_xyz
x,y,z
-x,y,-z
-x,-y,-z
x,-y,z
x+1/2,y+1/2,z
-x+1/2,y+1/2,-z
-x+1/2,-y+1/2,-z
x+1/2,-y+1/2,z

loop_
_atom_site_label
_atom_site_type_symbol
_atom_site_fract_x
_atom_site_fract_y
_atom_site_fract_z
_atom_site_occupancy
_atom_site_U_iso_or_equiv
O2 O-2 0.173 0.5 0.591 1 0.0
O1 O-2 0.119 0.166 0.21 1 0.0
Ta2 Ta+5 0.2409 0.5 0.8051 1 0.0
O3 O-2 0.113 0.342 0.896 1 0.0
O4 O-2 0.379 0.5 0.049 1 0.0
Ta1 Ta+5 0 0.1903 0 1 0.0
Rb2 Rb+1 0 0.2305 0.5 1 0.0
Rb1 Rb+1 0.163 0.5 0.244 1 0.0
